data_4313168
loop_
_publ_author_name
'U. Anandhi'
'Todd Holbert'
'Dennis Lueng'
'Paul R. Sharp'

_publ_contact_author
;
 Paul R. Sharp
 Department of Chemistry
 University of Missouri
 Columbia, MO  65211
;
_publ_contact_author_email SharpP@missouri.edu
_publ_contact_author_fax 573-882-2754
_publ_contact_author_phone 573-882-7715
_publ_section_title
;
 Platinum and Palladium Imido and Oxo Complexes with Small Natural Bite
 Angle Diphosphine Ligands
;
_journal_name_full 'Inorganic Chemistry'
_journal_page_first 1282
_journal_page_last 1295
_journal_paper_doi 10.1021/ic025987f
_journal_volume 42
_journal_year 2003
_chemical_formula_sum 'C70 H72 Li N5 O4 P4 Pt2'
_chemical_formula_weight 1568.33
_chemical_name_systematic
; 
 ? 
;
_space_group_IT_number 11
_symmetry_cell_setting monoclinic
_symmetry_space_group_name_Hall '-P 2yb'
_symmetry_space_group_name_H-M 'P 1 21/m 1'
_atom_sites_solution_hydrogens geom
_atom_sites_solution_primary direct
_atom_sites_solution_secondary difmap
_audit_creation_method SHELXL-97
_cell_angle_alpha 90.00
_cell_angle_beta 100.6360(10)
_cell_angle_gamma 90.00
_cell_formula_units_Z 2
_cell_length_a 11.4635(7)
_cell_length_b 24.1305(14)
_cell_length_c 13.6535(8)
_cell_measurement_temperature 173(2)
_cell_volume 3711.9(4)
_computing_cell_refinement 'SMART (Bruker, 1998)'
_computing_data_collection 'SMART (Bruker, 1998)'
_computing_data_reduction 'SAINT (Bruker, 1998)'
_computing_molecular_graphics
;
 ORTEP (Johnson, 1976), ORTEP 3 for Windows
 L. J. Farrugia, 1997' 
;
_computing_publication_material 'CIFTAB (Sheldrick, 1997)'
_computing_structure_refinement
;
 SHELXL-97 (Sheldrick, 1997), L. J. Barbour, X-Seed - Graphical Interface to
 SHELX-97 and POV-Ray, 1999
;
_computing_structure_solution 'SHELXS-97 (Sheldrick, 1990)'
_diffrn_ambient_temperature 173(2)
_diffrn_measured_fraction_theta_full 0.971
_diffrn_measured_fraction_theta_max 0.971
_diffrn_measurement_device_type 'CCD area detector'
_diffrn_measurement_method 'phi and omega scans'
_diffrn_radiation_monochromator graphite
_diffrn_radiation_source 'fine-focus sealed tube'
_diffrn_radiation_type MoK\a
_diffrn_radiation_wavelength 0.71070
_diffrn_reflns_av_R_equivalents 0.0443
_diffrn_reflns_av_sigmaI/netI 0.0613
_diffrn_reflns_limit_h_max 14
_diffrn_reflns_limit_h_min -14
_diffrn_reflns_limit_k_max 30
_diffrn_reflns_limit_k_min -29
_diffrn_reflns_limit_l_max 17
_diffrn_reflns_limit_l_min -16
_diffrn_reflns_number 21925
_diffrn_reflns_theta_full 27.20
_diffrn_reflns_theta_max 27.20
_diffrn_reflns_theta_min 1.52
_exptl_absorpt_coefficient_mu 3.897
_exptl_absorpt_correction_T_max 0.3877
_exptl_absorpt_correction_T_min 0.3048
_exptl_absorpt_correction_type multi-scan
_exptl_absorpt_process_details
;
 Data were corrected for decay and absorption using the program SADABS 
 based on the method of R.H. Blessing (Acta Cryst. A51, 33-38, 1995).   
;
_exptl_crystal_colour yellow
_exptl_crystal_density_diffrn 1.403
_exptl_crystal_density_method 'not measured'
_exptl_crystal_description plate
_exptl_crystal_F_000 1556
_exptl_crystal_size_max 0.35
_exptl_crystal_size_mid 0.25
_exptl_crystal_size_min 0.15
_refine_diff_density_max 1.193
_refine_diff_density_min -0.871
_refine_diff_density_rms 0.135
_refine_ls_extinction_method none
_refine_ls_goodness_of_fit_ref 1.055
_refine_ls_hydrogen_treatment mixed
_refine_ls_matrix_type full
_refine_ls_number_parameters 481
_refine_ls_number_reflns 8234
_refine_ls_number_restraints 37
_refine_ls_restrained_S_all 1.055
_refine_ls_R_factor_all 0.0660
_refine_ls_R_factor_gt 0.0401
_refine_ls_shift/su_max 0.011
_refine_ls_shift/su_mean 0.000
_refine_ls_structure_factor_coef Fsqd
_refine_ls_weighting_details 'calc w=1/[\s^2^(Fo^2^)+(0.0322P)^2^+2.4782P] where P=(Fo^2^+2Fc^2^)/3'
_refine_ls_weighting_scheme calc
_refine_ls_wR_factor_gt 0.0781
_refine_ls_wR_factor_ref 0.0853
_reflns_number_gt 6187
_reflns_number_total 8234
_reflns_threshold_expression >2sigma(I)
_cod_data_source_file ic025987f-2_s1_9.cif
_cod_data_source_block '[Pt(_-N-2,6-xylyl)(dppma)]2.LiNO3_11_(M=Pt)'
_cod_depositor_comments
;
The following automatic conversions were performed:

'_symmetry_cell_setting' value 'Monoclinic' changed to 'monoclinic'
according to the built-in table from CIF Core dictionary named
'cif_core.dic' version 2.4.1 from 2010-06-29.

Automatic conversion script
Id: cif_fix_values 1646 2011-03-28 12:23:43Z adriana 
;
_cod_database_code 4313168

loop_
_symmetry_equiv_pos_as_xyz
'x, y, z'
'-x, y+1/2, -z'
'-x, -y, -z'
'x, -y-1/2, z'

loop_
_atom_site_label
_atom_site_type_symbol
_atom_site_fract_x
_atom_site_fract_y
_atom_site_fract_z
_atom_site_U_iso_or_equiv
_atom_site_adp_type
_atom_site_occupancy
_atom_site_symmetry_multiplicity
_atom_site_calc_flag
_atom_site_refinement_flags
_atom_site_disorder_assembly
_atom_site_disorder_group
Pt1 Pt 0.57042(2) 0.7500 0.031318(19) 0.02568(8) Uani 1 2 d S . .
P1 P 0.65115(11) 0.80422(5) -0.07272(10) 0.0284(3) Uani 1 1 d . . .
O1 O 0.2438(5) 0.7500 -0.0931(4) 0.0567(16) Uani 1 2 d S . .
N1 N 0.7074(5) 0.7500 -0.1282(5) 0.0342(14) Uani 1 2 d SD . .
C1 C 0.7542(7) 0.7500 -0.2218(6) 0.043(2) Uani 1 2 d SD . .
Li1 Li 0.3415(10) 0.7500 0.0464(10) 0.041(3) Uani 1 2 d S . .
Pt2 Pt 0.47554(2) 0.7500 0.23000(2) 0.03038(8) Uani 1 2 d S . .
P2 P 0.45098(12) 0.80396(7) 0.35916(10) 0.0391(3) Uani 1 1 d . . .
O2 O 0.1581(5) 0.7500 0.0351(4) 0.0472(14) Uani 1 2 d S . .
N2 N 0.4619(6) 0.7500 0.4406(4) 0.0426(16) Uani 1 2 d SD . .
C2 C 0.4332(8) 0.7500 0.5399(6) 0.059(3) Uani 1 2 d SD . .
O3 O 0.0536(5) 0.7500 -0.1152(5) 0.080(2) Uani 1 2 d S . .
N3 N 0.4795(3) 0.80176(16) 0.1112(3) 0.0294(9) Uani 1 1 d . . .
C3 C 0.5137(5) 0.8583(2) 0.1281(4) 0.0331(11) Uani 1 1 d . . .
N4 N 0.1508(5) 0.7500 -0.0581(5) 0.0429(16) Uani 1 2 d S . .
C4 C 0.6275(5) 0.8746(2) 0.1796(4) 0.0420(13) Uani 1 1 d . . .
C5 C 0.6532(6) 0.9312(3) 0.1921(5) 0.0551(17) Uani 1 1 d . . .
H5 H 0.7288 0.9423 0.2275 0.066 Uiso 1 1 calc R . .
C6 C 0.5717(7) 0.9708(3) 0.1545(5) 0.0619(19) Uani 1 1 d . . .
H6 H 0.5914 1.0090 0.1628 0.074 Uiso 1 1 calc R . .
C7 C 0.4632(6) 0.9555(3) 0.1057(5) 0.0567(17) Uani 1 1 d . . .
H7 H 0.4072 0.9833 0.0801 0.068 Uiso 1 1 calc R . .
C8 C 0.4310(5) 0.9000(2) 0.0918(4) 0.0413(13) Uani 1 1 d . . .
C41 C 0.7221(5) 0.8330(3) 0.2209(4) 0.0487(15) Uani 1 1 d . . .
H41C H 0.7337 0.8072 0.1681 0.058 Uiso 1 1 calc R . .
H41B H 0.6973 0.8124 0.2754 0.058 Uiso 1 1 calc R . .
H41A H 0.7967 0.8525 0.2461 0.058 Uiso 1 1 calc R . .
C81 C 0.3085(5) 0.8847(2) 0.0383(4) 0.0504(15) Uani 1 1 d . . .
H81C H 0.2617 0.8710 0.0866 0.061 Uiso 1 1 calc R . .
H81B H 0.3142 0.8556 -0.0107 0.061 Uiso 1 1 calc R . .
H81A H 0.2697 0.9174 0.0043 0.061 Uiso 1 1 calc R . .
C101 C -0.2197(10) 1.0130(4) 0.7533(8) 0.044(3) Uiso 0.50 1 d P . .
C102 C -0.1213(16) 0.9960(7) 0.7037(14) 0.081(5) Uiso 0.50 1 d P . .
C103 C -0.1066(14) 0.9899(6) 0.7591(12) 0.059(4) Uiso 0.50 1 d P . .
C104 C -0.014(2) 0.9927(9) 0.7428(15) 0.106(6) Uiso 0.50 1 d P . .
C105 C 0.075(2) 0.9835(9) 0.6224(18) 0.120(7) Uiso 0.50 1 d P . .
C106 C -0.0855(14) 0.9376(6) 0.7645(11) 0.071(4) Uiso 0.50 1 d P . .
C107 C 0.084(2) 0.9652(11) 0.700(2) 0.121(7) Uiso 0.50 1 d P . .
C108 C 0.057(2) 0.9337(11) 0.6473(19) 0.092(9) Uiso 0.50 1 d P . .
C109 C 0.049(3) 0.9381(15) 0.757(2) 0.140(10) Uiso 0.50 1 d P . .
C110 C 0.056(2) 0.9159(13) 0.666(2) 0.065(6) Uiso 0.50 1 d P . .
C111 C 0.021(3) 0.9059(19) 0.763(3) 0.174(14) Uiso 0.50 1 d P . .
C112 C 0.042(2) 0.8989(9) 0.6769(18) 0.073(8) Uiso 0.50 1 d P . .
C113 C 0.014(2) 0.8623(11) 0.7421(19) 0.135(9) Uiso 0.50 1 d P . .
C1A C 0.5506(4) 0.8417(2) -0.1689(4) 0.0304(11) Uani 1 1 d . . .
H1A H 0.797(5) 0.7837(17) -0.233(3) 0.09(2) Uiso 1 1 d D . .
C2A C 0.5889(5) 0.8780(2) -0.2349(4) 0.0439(14) Uani 1 1 d . . .
H2A1 H 0.6715 0.8842 -0.2307 0.053 Uiso 1 1 calc R . .
H2A H 0.463(4) 0.7807(19) 0.583(3) 0.08(2) Uiso 1 1 d D . .
C3A C 0.5090(6) 0.9054(2) -0.3066(4) 0.0483(15) Uani 1 1 d . . .
H3A H 0.5364 0.9297 -0.3521 0.058 Uiso 1 1 calc R . .
C4A C 0.3900(5) 0.8971(2) -0.3116(4) 0.0460(14) Uani 1 1 d . . .
H4A H 0.3347 0.9170 -0.3592 0.055 Uiso 1 1 calc R . .
C5A C 0.3494(5) 0.8604(2) -0.2489(4) 0.0499(15) Uani 1 1 d . . .
H5A H 0.2667 0.8541 -0.2539 0.060 Uiso 1 1 calc R . .
C6A C 0.4303(5) 0.8325(2) -0.1781(4) 0.0415(13) Uani 1 1 d . . .
H6A H 0.4025 0.8067 -0.1352 0.050 Uiso 1 1 calc R . .
C7A C 0.7716(4) 0.8527(2) -0.0352(4) 0.0324(11) Uani 1 1 d . . .
C8A C 0.8883(5) 0.8348(2) -0.0190(4) 0.0421(13) Uani 1 1 d . . .
H8A H 0.9059 0.7973 -0.0319 0.051 Uiso 1 1 calc R . .
C9A C 0.9794(5) 0.8715(3) 0.0159(5) 0.0533(16) Uani 1 1 d . . .
H9A H 1.0594 0.8591 0.0260 0.064 Uiso 1 1 calc R . .
C10A C 0.9553(6) 0.9255(3) 0.0360(5) 0.0588(18) Uani 1 1 d . . .
H10A H 1.0186 0.9502 0.0604 0.071 Uiso 1 1 calc R . .
C11A C 0.8394(6) 0.9441(2) 0.0210(5) 0.0569(17) Uani 1 1 d . . .
H11A H 0.8229 0.9816 0.0350 0.068 Uiso 1 1 calc R . .
C12A C 0.7460(5) 0.9075(2) -0.0150(4) 0.0398(13) Uani 1 1 d . . .
H12A H 0.6660 0.9200 -0.0255 0.048 Uiso 1 1 calc R . .
C1B C 0.5557(5) 0.8559(3) 0.4197(4) 0.0427(14) Uani 1 1 d . . .
H1B H 0.694(4) 0.7500 -0.282(3) 0.09(3) Uiso 1 2 d SD . .
C2B C 0.6594(6) 0.8391(3) 0.4806(5) 0.0586(17) Uani 1 1 d . . .
H2B1 H 0.6736 0.8009 0.4948 0.070 Uiso 1 1 calc R . .
H2B H 0.350(3) 0.7500 0.546(4) 0.11(4) Uiso 1 2 d SD . .
C3B C 0.7437(6) 0.8790(3) 0.5213(5) 0.074(2) Uani 1 1 d . . .
H3B H 0.8160 0.8678 0.5624 0.089 Uiso 1 1 calc R . .
C4B C 0.7219(7) 0.9338(3) 0.5019(5) 0.070(2) Uani 1 1 d . . .
H4B H 0.7789 0.9606 0.5303 0.084 Uiso 1 1 calc R . .
C5B C 0.6199(7) 0.9507(3) 0.4426(5) 0.071(2) Uani 1 1 d . . .
H5B H 0.6052 0.9891 0.4308 0.085 Uiso 1 1 calc R . .
C6B C 0.5369(6) 0.9118(3) 0.3992(5) 0.0587(17) Uani 1 1 d . . .
H6B H 0.4671 0.9235 0.3554 0.070 Uiso 1 1 calc R . .
C7B C 0.3049(5) 0.8349(3) 0.3553(4) 0.0487(15) Uani 1 1 d . . .
C8B C 0.2145(5) 0.8230(3) 0.2758(4) 0.0494(15) Uani 1 1 d . . .
H8B H 0.2310 0.8025 0.2206 0.059 Uiso 1 1 calc R . .
C9B C 0.0996(6) 0.8412(3) 0.2769(5) 0.0631(18) Uani 1 1 d . . .
H9B H 0.0379 0.8331 0.2221 0.076 Uiso 1 1 calc R . .
C10B C 0.0750(6) 0.8704(4) 0.3556(5) 0.080(2) Uani 1 1 d . . .
H10B H -0.0036 0.8829 0.3554 0.096 Uiso 1 1 calc R . .
C11B C 0.1638(7) 0.8818(4) 0.4356(6) 0.095(3) Uani 1 1 d . . .
H11B H 0.1458 0.9017 0.4910 0.114 Uiso 1 1 calc R . .
C12B C 0.2795(6) 0.8646(3) 0.4360(5) 0.075(2) Uani 1 1 d . . .
H12B H 0.3407 0.8730 0.4910 0.090 Uiso 1 1 calc R . .
O1S O -0.0094(12) 0.7832(8) -0.3637(14) 0.210(10) Uani 0.50 1 d PD . .
C1S C -0.1031(9) 0.7500 -0.4282(10) 0.078(3) Uani 1 2 d SDU . .
H1S1 H -0.1531 0.7834 -0.4301 0.094 Uiso 1 1 d . . .
C2S C -0.0559(12) 0.7500 -0.5130(10) 0.125(5) Uani 1 2 d SDU . .
H2S1 H -0.0802 0.7832 -0.5527 0.149 Uiso 1 1 d . . .
C3S C 0.0672(14) 0.7500 -0.4856(13) 0.208(8) Uani 1 2 d SDU . .
H3S1 H 0.0994 0.7832 -0.5129 0.250 Uiso 1 1 d . . .
C4S C 0.0977(13) 0.7500 -0.3837(14) 0.200(9) Uani 1 2 d SDU . .
H4S1 H 0.1509 0.7836 -0.3696 0.240 Uiso 1 1 d . . .

loop_
_atom_site_aniso_label
_atom_site_aniso_U_11
_atom_site_aniso_U_22
_atom_site_aniso_U_33
_atom_site_aniso_U_23
_atom_site_aniso_U_13
_atom_site_aniso_U_12
Pt1 0.01966(14) 0.03193(15) 0.02453(15) 0.000 0.00174(11) 0.000
P1 0.0223(6) 0.0326(7) 0.0299(7) -0.0001(5) 0.0038(5) -0.0008(5)
O1 0.023(3) 0.094(5) 0.053(4) 0.000 0.008(3) 0.000
N1 0.030(3) 0.029(3) 0.049(4) 0.000 0.021(3) 0.000
C1 0.038(5) 0.050(5) 0.047(5) 0.000 0.021(4) 0.000
Li1 0.016(6) 0.063(8) 0.044(8) 0.000 0.007(5) 0.000
Pt2 0.02275(15) 0.04442(18) 0.02270(15) 0.000 0.00088(11) 0.000
P2 0.0303(8) 0.0617(9) 0.0235(7) -0.0044(7) 0.0005(6) 0.0030(6)
O2 0.040(3) 0.064(4) 0.036(3) 0.000 0.003(3) 0.000
N2 0.047(4) 0.064(4) 0.018(3) 0.000 0.009(3) 0.000
C2 0.048(6) 0.104(8) 0.026(5) 0.000 0.013(4) 0.000
O3 0.029(4) 0.146(7) 0.059(4) 0.000 -0.005(3) 0.000
N3 0.026(2) 0.039(2) 0.025(2) -0.0030(18) 0.0087(17) 0.0014(18)
C3 0.030(3) 0.040(3) 0.029(3) -0.006(2) 0.008(2) 0.002(2)
N4 0.019(3) 0.063(4) 0.048(4) 0.000 0.009(3) 0.000
C4 0.044(3) 0.051(3) 0.033(3) -0.012(3) 0.010(3) -0.012(3)
C5 0.054(4) 0.063(4) 0.051(4) -0.020(3) 0.015(3) -0.025(3)
C6 0.081(5) 0.043(4) 0.068(5) -0.020(3) 0.031(4) -0.017(4)
C7 0.063(5) 0.046(4) 0.066(4) -0.007(3) 0.026(4) 0.008(3)
C8 0.042(3) 0.035(3) 0.049(3) -0.004(3) 0.014(3) 0.002(3)
C41 0.026(3) 0.072(4) 0.045(3) -0.009(3) 0.000(3) -0.011(3)
C81 0.046(4) 0.050(4) 0.055(4) 0.006(3) 0.006(3) 0.015(3)
C1A 0.028(3) 0.034(3) 0.027(3) 0.000(2) 0.001(2) 0.006(2)
C2A 0.036(3) 0.052(3) 0.042(3) 0.004(3) 0.000(3) -0.002(3)
C3A 0.062(4) 0.049(3) 0.033(3) 0.008(3) 0.006(3) 0.003(3)
C4A 0.048(4) 0.051(3) 0.034(3) -0.003(3) -0.005(3) 0.015(3)
C5A 0.028(3) 0.065(4) 0.053(4) 0.007(3) -0.003(3) 0.006(3)
C6A 0.035(3) 0.048(3) 0.040(3) 0.006(3) 0.006(3) 0.000(3)
C7A 0.028(3) 0.038(3) 0.030(3) 0.004(2) 0.003(2) -0.002(2)
C8A 0.031(3) 0.042(3) 0.050(3) 0.005(3) 0.000(3) -0.004(2)
C9A 0.030(3) 0.060(4) 0.066(4) 0.001(3) -0.001(3) -0.012(3)
C10A 0.044(4) 0.062(4) 0.063(4) 0.003(3) -0.010(3) -0.024(3)
C11A 0.060(4) 0.036(3) 0.069(4) -0.006(3) -0.002(3) -0.014(3)
C12A 0.035(3) 0.038(3) 0.044(3) 0.002(3) 0.001(2) 0.000(2)
C1B 0.042(3) 0.065(4) 0.020(3) -0.011(3) 0.000(2) 0.001(3)
C2B 0.048(4) 0.068(4) 0.054(4) -0.019(3) -0.005(3) 0.004(3)
C3B 0.055(5) 0.089(6) 0.066(5) -0.018(4) -0.018(4) -0.003(4)
C4B 0.074(5) 0.075(5) 0.057(5) -0.017(4) 0.002(4) -0.021(4)
C5B 0.090(6) 0.063(4) 0.055(4) 0.002(4) -0.002(4) -0.009(4)
C6B 0.062(4) 0.068(4) 0.043(4) 0.003(3) 0.001(3) -0.001(4)
C7B 0.037(3) 0.075(4) 0.032(3) -0.005(3) 0.003(3) 0.010(3)
C8B 0.037(3) 0.076(4) 0.034(3) 0.002(3) 0.004(3) 0.008(3)
C9B 0.037(4) 0.096(5) 0.052(4) -0.002(4) -0.003(3) 0.009(4)
C10B 0.042(4) 0.133(7) 0.061(5) -0.019(5) 0.002(3) 0.025(4)
C11B 0.057(5) 0.162(8) 0.064(5) -0.048(5) 0.010(4) 0.028(5)
C12B 0.037(4) 0.134(7) 0.051(4) -0.034(4) 0.000(3) 0.018(4)
O1S 0.146(16) 0.23(2) 0.29(2) -0.040(16) 0.124(17) 0.054(13)
C1S 0.029(5) 0.106(9) 0.102(9) 0.000 0.020(6) 0.000
C2S 0.079(10) 0.179(14) 0.115(11) 0.000 0.016(9) 0.000
C3S 0.118(15) 0.35(2) 0.158(16) 0.000 0.021(14) 0.000
C4S 0.075(11) 0.40(3) 0.126(14) 0.000 0.008(11) 0.000

loop_
_atom_type_symbol
_atom_type_description
_atom_type_scat_dispersion_real
_atom_type_scat_dispersion_imag
_atom_type_scat_source
C C 0.0033 0.0016 'International Tables Vol C Tables 4.2.6.8 and 6.1.1.4'
H H 0.0000 0.0000 'International Tables Vol C Tables 4.2.6.8 and 6.1.1.4'
Li Li -0.0003 0.0001 'International Tables Vol C Tables 4.2.6.8 and 6.1.1.4'
N N 0.0061 0.0033 'International Tables Vol C Tables 4.2.6.8 and 6.1.1.4'
O O 0.0106 0.0060 'International Tables Vol C Tables 4.2.6.8 and 6.1.1.4'
P P 0.1023 0.0942 'International Tables Vol C Tables 4.2.6.8 and 6.1.1.4'
Pt Pt -1.7033 8.3905 'International Tables Vol C Tables 4.2.6.8 and 6.1.1.4'

loop_
_geom_angle_atom_site_label_1
_geom_angle_atom_site_label_2
_geom_angle_atom_site_label_3
_geom_angle
_geom_angle_site_symmetry_1
_geom_angle_site_symmetry_3
_geom_angle_publ_flag
N3 Pt1 N3 74.5(2) 4_575 . ?
N3 Pt1 P1 172.65(12) 4_575 . ?
N3 Pt1 P1 106.75(11) . . ?
N3 Pt1 P1 106.75(11) 4_575 4_575 ?
N3 Pt1 P1 172.65(12) . 4_575 ?
P1 Pt1 P1 71.04(6) . 4_575 ?
N3 Pt1 Li1 50.2(2) 4_575 . ?
N3 Pt1 Li1 50.2(2) . . ?
P1 Pt1 Li1 125.0(2) . . ?
P1 Pt1 Li1 125.0(2) 4_575 . ?
N3 Pt1 Pt2 40.99(11) 4_575 . ?
N3 Pt1 Pt2 40.99(11) . . ?
P1 Pt1 Pt2 143.37(3) . . ?
P1 Pt1 Pt2 143.37(3) 4_575 . ?
Li1 Pt1 Pt2 54.9(3) . . ?
N1 P1 C7A 106.9(2) . . ?
N1 P1 C1A 107.6(3) . . ?
C7A P1 C1A 103.4(2) . . ?
N1 P1 Pt1 93.88(15) . . ?
C7A P1 Pt1 125.31(17) . . ?
C1A P1 Pt1 117.66(17) . . ?
N1 P1 P1 39.57(15) . 4_575 ?
C7A P1 P1 130.25(16) . 4_575 ?
C1A P1 P1 119.76(16) . 4_575 ?
Pt1 P1 P1 54.48(3) . 4_575 ?
N4 O1 Li1 90.2(6) . . ?
C1 N1 P1 128.0(2) . 4_575 ?
C1 N1 P1 128.0(2) . . ?
P1 N1 P1 100.9(3) 4_575 . ?
O1 Li1 N3 130.2(5) . . ?
O1 Li1 N3 130.2(5) . 4_575 ?
N3 Li1 N3 73.8(5) . 4_575 ?
O1 Li1 O2 63.5(4) . . ?
N3 Li1 O2 135.3(4) . . ?
N3 Li1 O2 135.3(4) 4_575 . ?
O1 Li1 N4 31.6(3) . . ?
N3 Li1 N4 142.8(2) . . ?
N3 Li1 N4 142.8(2) 4_575 . ?
O2 Li1 N4 31.9(3) . . ?
O1 Li1 Pt1 108.0(5) . . ?
N3 Li1 Pt1 49.6(3) . . ?
N3 Li1 Pt1 49.6(3) 4_575 . ?
O2 Li1 Pt1 171.5(7) . . ?
N4 Li1 Pt1 139.5(6) . . ?
O1 Li1 Pt2 178.8(6) . . ?
N3 Li1 Pt2 49.1(3) . . ?
N3 Li1 Pt2 49.1(3) 4_575 . ?
O2 Li1 Pt2 117.7(5) . . ?
N4 Li1 Pt2 149.6(5) . . ?
Pt1 Li1 Pt2 70.8(3) . . ?
N3 Pt2 N3 74.9(2) 4_575 . ?
N3 Pt2 P2 173.90(11) 4_575 . ?
N3 Pt2 P2 106.93(11) . . ?
N3 Pt2 P2 106.93(11) 4_575 4_575 ?
N3 Pt2 P2 173.90(11) . 4_575 ?
P2 Pt2 P2 70.68(8) . 4_575 ?
N3 Pt2 Li1 49.87(19) 4_575 . ?
N3 Pt2 Li1 49.87(19) . . ?
P2 Pt2 Li1 126.73(18) . . ?
P2 Pt2 Li1 126.73(18) 4_575 . ?
N3 Pt2 Pt1 41.19(10) 4_575 . ?
N3 Pt2 Pt1 41.19(10) . . ?
P2 Pt2 Pt1 143.07(4) . . ?
P2 Pt2 Pt1 143.07(4) 4_575 . ?
Li1 Pt2 Pt1 54.3(2) . . ?
N2 P2 C1B 105.5(3) . . ?
N2 P2 C7B 106.8(3) . . ?
C1B P2 C7B 104.8(3) . . ?
N2 P2 Pt2 93.68(16) . . ?
C1B P2 Pt2 125.84(18) . . ?
C7B P2 Pt2 117.44(19) . . ?
N2 P2 P2 40.07(15) . 4_575 ?
C1B P2 P2 133.38(19) . 4_575 ?
C7B P2 P2 114.2(2) . 4_575 ?
Pt2 P2 P2 54.66(4) . 4_575 ?
N4 O2 Li1 87.3(5) . . ?
C2 N2 P2 127.4(2) . . ?
C2 N2 P2 127.4(2) . 4_575 ?
P2 N2 P2 99.9(3) . 4_575 ?
C3 N3 Pt2 119.9(3) . . ?
C3 N3 Pt1 120.9(3) . . ?
Pt2 N3 Pt1 97.82(16) . . ?
C3 N3 Li1 143.9(4) . . ?
Pt2 N3 Li1 81.1(3) . . ?
Pt1 N3 Li1 80.2(3) . . ?
C8 C3 C4 118.2(5) . . ?
C8 C3 N3 118.7(5) . . ?
C4 C3 N3 123.2(5) . . ?
O3 N4 O1 119.6(7) . . ?
O3 N4 O2 121.4(6) . . ?
O1 N4 O2 119.0(7) . . ?
O3 N4 Li1 177.8(6) . . ?
O1 N4 Li1 58.2(5) . . ?
O2 N4 Li1 60.8(5) . . ?
C5 C4 C3 119.0(6) . . ?
C5 C4 C41 118.9(5) . . ?
C3 C4 C41 122.1(5) . . ?
C6 C5 C4 121.4(6) . . ?
C7 C6 C5 119.8(6) . . ?
C6 C7 C8 121.8(6) . . ?
C7 C8 C3 119.7(6) . . ?
C7 C8 C81 120.2(6) . . ?
C3 C8 C81 120.1(5) . . ?
C103 C101 C102 30.4(8) . . ?
C103 C102 C104 62.6(19) . . ?
C103 C102 C101 69(2) . . ?
C104 C102 C101 126.6(18) . . ?
C103 C102 C106 48.9(17) . . ?
C104 C102 C106 66.2(14) . . ?
C101 C102 C106 98.4(12) . . ?
C102 C103 C104 80(2) . . ?
C102 C103 C106 105(2) . . ?
C104 C103 C106 84.1(16) . . ?
C102 C103 C101 80(2) . . ?
C104 C103 C101 149.6(19) . . ?
C106 C103 C101 123.8(15) . . ?
C103 C104 C102 36.9(12) . . ?
C103 C104 C109 112(2) . . ?
C102 C104 C109 122(2) . . ?
C103 C104 C107 148(2) . . ?
C102 C104 C107 127(2) . . ?
C109 C104 C107 44.6(14) . . ?
C103 C104 C106 52.3(12) . . ?
C102 C104 C106 69.0(14) . . ?
C109 C104 C106 60.3(17) . . ?
C107 C104 C106 98.4(16) . . ?
C107 C105 C108 51.4(18) . . ?
C107 C105 C110 47.2(19) . . ?
C108 C105 C110 4.3(19) . . ?
C103 C106 C111 132(2) . . ?
C103 C106 C109 99.5(18) . . ?
C111 C106 C109 32.7(17) . . ?
C103 C106 C104 43.7(10) . . ?
C111 C106 C104 89(2) . . ?
C109 C106 C104 56.2(15) . . ?
C103 C106 C102 26.4(9) . . ?
C111 C106 C102 126(2) . . ?
C109 C106 C102 96.7(17) . . ?
C104 C106 C102 44.9(10) . . ?
C108 C107 C105 71(3) . . ?
C108 C107 C109 88(3) . . ?
C105 C107 C109 151(3) . . ?
C108 C107 C110 22(2) . . ?
C105 C107 C110 93(3) . . ?
C109 C107 C110 68(2) . . ?
C108 C107 C104 116(3) . . ?
C105 C107 C104 104(2) . . ?
C109 C107 C104 67(2) . . ?
C110 C107 C104 113(2) . . ?
C108 C107 C112 31.6(18) . . ?
C105 C107 C112 103(2) . . ?
C109 C107 C112 57(2) . . ?
C110 C107 C112 10.6(18) . . ?
C104 C107 C112 106.5(19) . . ?
C108 C107 C111 71(2) . . ?
C105 C107 C111 138(3) . . ?
C109 C107 C111 17(2) . . ?
C110 C107 C111 51.4(18) . . ?
C104 C107 C111 77(2) . . ?
C112 C107 C111 40.9(13) . . ?
C112 C108 C107 113(3) . . ?
C112 C108 C105 170(3) . . ?
C107 C108 C105 57(2) . . ?
C112 C108 C109 66(2) . . ?
C107 C108 C109 48.7(19) . . ?
C105 C108 C109 104(3) . . ?
C112 C108 C111 39.8(19) . . ?
C107 C108 C111 76(2) . . ?
C105 C108 C111 130(3) . . ?
C109 C108 C111 27.5(16) . . ?
C111 C109 C107 141(5) . . ?
C111 C109 C110 80(4) . . ?
C107 C109 C110 61(2) . . ?
C111 C109 C112 61(3) . . ?
C107 C109 C112 80(3) . . ?
C110 C109 C112 19.2(16) . . ?
C111 C109 C104 129(5) . . ?
C107 C109 C104 68(2) . . ?
C110 C109 C104 109(3) . . ?
C112 C109 C104 121(2) . . ?
C111 C109 C108 97(4) . . ?
C107 C109 C108 43.6(18) . . ?
C110 C109 C108 19.0(17) . . ?
C112 C109 C108 37.7(16) . . ?
C104 C109 C108 93(2) . . ?
C111 C109 C106 65(4) . . ?
C107 C109 C106 121(3) . . ?
C110 C109 C106 106(2) . . ?
C112 C109 C106 97(2) . . ?
C104 C109 C106 63.5(16) . . ?
C108 C109 C106 108(2) . . ?
C111 C109 C113 17(3) . . ?
C107 C109 C113 125(3) . . ?
C110 C109 C113 64(2) . . ?
C112 C109 C113 45.1(14) . . ?
C104 C109 C113 139(2) . . ?
C108 C109 C113 82.8(19) . . ?
C106 C109 C113 78.8(19) . . ?
C107 C110 C109 50.8(18) . . ?
C107 C110 C111 85(2) . . ?
C109 C110 C111 34.7(19) . . ?
C107 C110 C105 39.8(17) . . ?
C109 C110 C105 89(2) . . ?
C111 C110 C105 122(3) . . ?
C107 C110 C113 122(2) . . ?
C109 C110 C113 72(2) . . ?
C111 C110 C113 37.7(19) . . ?
C105 C110 C113 158.8(19) . . ?
C109 C111 C113 149(6) . . ?
C109 C111 C112 83(4) . . ?
C113 C111 C112 69(3) . . ?
C109 C111 C106 82(4) . . ?
C113 C111 C106 120(4) . . ?
C112 C111 C106 113(3) . . ?
C109 C111 C110 66(3) . . ?
C113 C111 C110 86(3) . . ?
C112 C111 C110 17.7(17) . . ?
C106 C111 C110 107(3) . . ?
C109 C111 C108 55(3) . . ?
C113 C111 C108 98(3) . . ?
C112 C111 C108 29.2(16) . . ?
C106 C111 C108 98(2) . . ?
C110 C111 C108 12.1(16) . . ?
C109 C111 C107 22(3) . . ?
C113 C111 C107 128(3) . . ?
C112 C111 C107 61(2) . . ?
C106 C111 C107 90(2) . . ?
C110 C111 C107 43.1(16) . . ?
C108 C111 C107 32.7(11) . . ?
C108 C112 C111 111(3) . . ?
C108 C112 C113 161(3) . . ?
C111 C112 C113 50(2) . . ?
C108 C112 C109 76(2) . . ?
C111 C112 C109 36(2) . . ?
C113 C112 C109 85(2) . . ?
C108 C112 C107 34.9(18) . . ?
C111 C112 C107 78(2) . . ?
C113 C112 C107 127(2) . . ?
C109 C112 C107 42.1(14) . . ?
C111 C113 C112 62(2) . . ?
C111 C113 C110 56(3) . . ?
C112 C113 C110 6.0(17) . . ?
C111 C113 C109 14(3) . . ?
C112 C113 C109 49.8(16) . . ?
C110 C113 C109 43.9(13) . . ?
C6A C1A C2A 118.2(5) . . ?
C6A C1A P1 118.4(4) . . ?
C2A C1A P1 123.3(4) . . ?
C3A C2A C1A 121.1(5) . . ?
C4A C3A C2A 119.4(5) . . ?
C3A C4A C5A 120.8(5) . . ?
C4A C5A C6A 119.3(5) . . ?
C1A C6A C5A 121.1(5) . . ?
C8A C7A C12A 119.8(5) . . ?
C8A C7A P1 120.6(4) . . ?
C12A C7A P1 119.4(4) . . ?
C7A C8A C9A 120.1(5) . . ?
C10A C9A C8A 120.7(6) . . ?
C9A C10A C11A 120.2(6) . . ?
C10A C11A C12A 119.9(6) . . ?
C7A C12A C11A 119.4(5) . . ?
C2B C1B C6B 119.4(6) . . ?
C2B C1B P2 119.6(5) . . ?
C6B C1B P2 120.8(5) . . ?
C1B C2B C3B 119.4(6) . . ?
C4B C3B C2B 120.0(7) . . ?
C5B C4B C3B 120.9(7) . . ?
C4B C5B C6B 120.0(7) . . ?
C1B C6B C5B 120.2(6) . . ?
C8B C7B C12B 119.5(6) . . ?
C8B C7B P2 119.2(4) . . ?
C12B C7B P2 120.9(4) . . ?
C7B C8B C9B 120.0(6) . . ?
C10B C9B C8B 120.5(6) . . ?
C9B C10B C11B 120.1(7) . . ?
C10B C11B C12B 120.6(6) . . ?
C11B C12B C7B 119.4(6) . . ?
C1S O1S C4S 97.3(12) . . ?
C1S O1S O1S 57.5(8) . 4_575 ?
C4S O1S O1S 58.5(7) . 4_575 ?
C2S C1S O1S 98.4(9) . . ?
C2S C1S O1S 98.4(9) . 4_575 ?
O1S C1S O1S 65.1(15) . 4_575 ?
C1S C2S C3S 108.2(8) . . ?
C4S C3S C2S 109.2(9) . . ?
C3S C4S O1S 96.8(11) . 4_575 ?
C3S C4S O1S 96.8(11) . . ?
O1S C4S O1S 63.1(15) 4_575 . ?

loop_
_geom_bond_atom_site_label_1
_geom_bond_atom_site_label_2
_geom_bond_distance
_geom_bond_site_symmetry_2
_geom_bond_publ_flag
Pt1 N3 2.063(4) 4_575 ?
Pt1 N3 2.063(4) . ?
Pt1 P1 2.2521(13) . ?
Pt1 P1 2.2521(13) 4_575 ?
Pt1 Li1 2.669(11) . ?
Pt1 Pt2 3.1034(4) . ?
P1 N1 1.697(4) . ?
P1 C7A 1.810(5) . ?
P1 C1A 1.820(5) . ?
P1 P1 2.617(2) 4_575 ?
O1 N4 1.246(7) . ?
O1 Li1 2.024(14) . ?
N1 C1 1.475(9) . ?
N1 P1 1.697(4) 4_575 ?
Li1 N3 2.080(11) . ?
Li1 N3 2.080(11) 4_575 ?
Li1 O2 2.080(13) . ?
Li1 N4 2.381(14) . ?
Li1 Pt2 2.687(13) . ?
Pt2 N3 2.055(4) 4_575 ?
Pt2 N3 2.055(4) . ?
Pt2 P2 2.2512(14) . ?
Pt2 P2 2.2512(14) 4_575 ?
P2 N2 1.701(4) . ?
P2 C1B 1.824(6) . ?
P2 C7B 1.825(6) . ?
P2 P2 2.604(3) 4_575 ?
O2 N4 1.260(8) . ?
N2 C2 1.454(10) . ?
N2 P2 1.701(4) 4_575 ?
O3 N4 1.235(8) . ?
N3 C3 1.426(6) . ?
C3 C8 1.409(7) . ?
C3 C4 1.420(7) . ?
C4 C5 1.399(8) . ?
C4 C41 1.509(8) . ?
C5 C6 1.370(9) . ?
C6 C7 1.349(9) . ?
C7 C8 1.393(8) . ?
C8 C81 1.505(8) . ?
C101 C103 1.399(18) . ?
C101 C102 1.48(2) . ?
C102 C103 0.758(19) . ?
C102 C104 1.25(2) . ?
C102 C106 1.65(2) . ?
C103 C104 1.12(2) . ?
C103 C106 1.285(18) . ?
C104 C109 1.50(3) . ?
C104 C107 1.52(3) . ?
C104 C106 1.62(2) . ?
C105 C107 1.13(3) . ?
C105 C108 1.27(3) . ?
C105 C110 1.76(4) . ?
C106 C111 1.44(4) . ?
C106 C109 1.57(3) . ?
C107 C108 1.05(3) . ?
C107 C109 1.14(3) . ?
C107 C110 1.29(4) . ?
C107 C112 1.68(3) . ?
C107 C111 1.89(4) . ?
C108 C112 0.96(3) . ?
C108 C109 1.52(4) . ?
C108 C111 1.84(4) . ?
C109 C111 0.86(4) . ?
C109 C110 1.37(4) . ?
C109 C112 1.44(4) . ?
C109 C113 1.88(4) . ?
C110 C111 1.48(4) . ?
C110 C113 1.78(4) . ?
C111 C113 1.09(4) . ?
C111 C112 1.26(4) . ?
C112 C113 1.33(3) . ?
C1A C6A 1.379(7) . ?
C1A C2A 1.386(7) . ?
C2A C3A 1.379(7) . ?
C3A C4A 1.368(8) . ?
C4A C5A 1.373(8) . ?
C5A C6A 1.383(7) . ?
C7A C8A 1.384(7) . ?
C7A C12A 1.394(7) . ?
C8A C9A 1.385(7) . ?
C9A C10A 1.371(8) . ?
C10A C11A 1.382(9) . ?
C11A C12A 1.406(7) . ?
C1B C2B 1.379(8) . ?
C1B C6B 1.386(8) . ?
C2B C3B 1.404(9) . ?
C3B C4B 1.364(10) . ?
C4B C5B 1.355(10) . ?
C5B C6B 1.389(9) . ?
C7B C8B 1.386(8) . ?
C7B C12B 1.390(8) . ?
C8B C9B 1.391(8) . ?
C9B C10B 1.357(9) . ?
C10B C11B 1.377(10) . ?
C11B C12B 1.389(9) . ?
O1S C1S 1.490(16) . ?
O1S C4S 1.532(15) . ?
O1S O1S 1.60(4) 4_575 ?
C1S C2S 1.366(13) . ?
C1S O1S 1.490(16) 4_575 ?
C2S C3S 1.391(15) . ?
C3S C4S 1.371(15) . ?
C4S O1S 1.532(15) 4_575 ?
